data_2207014
loop_
_publ_author_name
'Bala, Muhammad D.'
'Munyaneza, Apollinaire'
'Coville, Neil J.'

_publ_section_title
;
 Dicarbonyl(\h^5^-1-carboxycyclopentadienyl)methyliron(II)
;
_journal_coeditor_code LH6507
_journal_issue 10
_journal_name_full 'Acta Crystallographica Section E'
_journal_page_first m2124
_journal_page_last m2126
_journal_paper_doi 10.1107/S1600536805030473
_journal_volume 61
_journal_year 2005
_chemical_formula_iupac '[Fe (C H3) (C6 H5 O2) (C O)2]'
_chemical_formula_moiety 'C9 H8 Fe O4'
_chemical_formula_sum 'C9 H8 Fe O4'
_chemical_formula_weight 236.00
_chemical_name_systematic
;
Dicarbonyl(\h^5^-1-carboxycyclopentadienyl)methyliron(II)
;
_space_group_IT_number 14
_symmetry_cell_setting monoclinic
_symmetry_space_group_name_Hall '-P 2ybc'
_symmetry_space_group_name_H-M 'P 1 21/c 1'
_atom_sites_solution_hydrogens geom
_atom_sites_solution_primary direct
_atom_sites_solution_secondary difmap
_cell_angle_alpha 90.00
_cell_angle_beta 105.661(4)
_cell_angle_gamma 90.00
_cell_formula_units_Z 4
_cell_length_a 7.6183(15)
_cell_length_b 10.714(2)
_cell_length_c 12.039(2)
_cell_measurement_reflns_used 830
_cell_measurement_temperature 173(2)
_cell_measurement_theta_max 30.203
_cell_measurement_theta_min 2.589
_cell_volume 946.2(3)
_computing_cell_refinement 'SAINT (Bruker, 1999)'
_computing_data_collection 'SMART (Bruker, 1999)'
_computing_data_reduction SAINT
_computing_molecular_graphics 'SHELXTL and ORTEP-3 (Farrugia, 1999)'
_computing_publication_material SHELXTL
_computing_structure_refinement 'SHELXL97 (Sheldrick, 1997)'
_computing_structure_solution 'SHELXTL (Bruker, 1999)'
_diffrn_ambient_temperature 173(2)
_diffrn_measured_fraction_theta_full 0.998
_diffrn_measured_fraction_theta_max 0.998
_diffrn_measurement_device_type 'Bruker SMART 1K CCD'
_diffrn_measurement_method '\f and \w'
_diffrn_radiation_monochromator graphite
_diffrn_radiation_source 'fine-focus sealed tube'
_diffrn_radiation_type MoK\a
_diffrn_radiation_wavelength 0.71073
_diffrn_reflns_av_R_equivalents 0.0244
_diffrn_reflns_av_sigmaI/netI 0.0215
_diffrn_reflns_limit_h_max 9
_diffrn_reflns_limit_h_min -10
_diffrn_reflns_limit_k_max 14
_diffrn_reflns_limit_k_min -13
_diffrn_reflns_limit_l_max 15
_diffrn_reflns_limit_l_min -11
_diffrn_reflns_number 6617
_diffrn_reflns_theta_full 28.00
_diffrn_reflns_theta_max 28.00
_diffrn_reflns_theta_min 2.59
_exptl_absorpt_coefficient_mu 1.576
_exptl_absorpt_correction_T_max 0.7538
_exptl_absorpt_correction_T_min 0.7035
_exptl_absorpt_correction_type multi-scan
_exptl_absorpt_process_details '(SADABS; Bruker, 1999)'
_exptl_crystal_colour brown
_exptl_crystal_density_diffrn 1.657
_exptl_crystal_density_method 'not measured'
_exptl_crystal_description block
_exptl_crystal_F_000 480
_exptl_crystal_size_max 0.24
_exptl_crystal_size_mid 0.19
_exptl_crystal_size_min 0.19
_refine_diff_density_max 0.314
_refine_diff_density_min -0.304
_refine_ls_extinction_method none
_refine_ls_goodness_of_fit_ref 1.083
_refine_ls_hydrogen_treatment constr
_refine_ls_matrix_type full
_refine_ls_number_parameters 156
_refine_ls_number_reflns 2276
_refine_ls_number_restraints 8
_refine_ls_restrained_S_all 1.090
_refine_ls_R_factor_all 0.0300
_refine_ls_R_factor_gt 0.0246
_refine_ls_shift/su_max 0.034
_refine_ls_shift/su_mean 0.004
_refine_ls_structure_factor_coef Fsqd
_refine_ls_weighting_details 'calc w = 1/[\s^2^(Fo^2^)+(0.0402P)^2^+0.1317P] where P = (Fo^2^+2Fc^2^)/3'
_refine_ls_weighting_scheme calc
_refine_ls_wR_factor_gt 0.0674
_refine_ls_wR_factor_ref 0.0695
_reflns_number_gt 1978
_reflns_number_total 2276
_reflns_threshold_expression I>2\s(I)
_cod_data_source_file lh6507.cif
_cod_data_source_block I
_cod_original_sg_symbol_H-M 'P 21/c'
_cod_database_code 2207014
_cod_database_fobs_code 2207014

loop_
_symmetry_equiv_pos_as_xyz
'x, y, z'
'-x, y+1/2, -z+1/2'
'-x, -y, -z'
'x, -y-1/2, z-1/2'

loop_
_atom_site_label
_atom_site_fract_x
_atom_site_fract_y
_atom_site_fract_z
_atom_site_U_iso_or_equiv
_atom_site_adp_type
_atom_site_calc_flag
_atom_site_refinement_flags
_atom_site_occupancy
_atom_site_disorder_assembly
_atom_site_disorder_group
_atom_site_type_symbol
C2 0.556(2) 0.2166(12) 0.1394(13) 0.039(2) Uani d PD 0.551(5) A 1 C
H2A 0.6448 0.2205 0.0938 0.059 Uiso calc PR 0.551(5) A 1 H
H2B 0.5549 0.2964 0.1790 0.059 Uiso calc PR 0.551(5) A 1 H
H2C 0.4347 0.1998 0.0884 0.059 Uiso calc PR 0.551(5) A 1 H
C1 0.4782(19) -0.0213(14) 0.1556(13) 0.0298(17) Uani d PD 0.551(5) A 1 C
O3 0.3807(4) -0.0845(2) 0.0875(2) 0.0456(9) Uani d PD 0.551(5) A 1 O
C1' 0.580(3) 0.2079(15) 0.1612(15) 0.035(2) Uani d PD 0.449(5) A 2 C
O3' 0.5522(5) 0.2868(3) 0.0945(3) 0.0536(12) Uani d PD 0.449(5) A 2 O
C2' 0.473(3) -0.0340(19) 0.1368(17) 0.035(3) Uani d PD 0.449(5) A 2 C
H2'1 0.5479 -0.0696 0.0900 0.052 Uiso calc PR 0.449(5) A 2 H
H2'2 0.3730 0.0144 0.0872 0.052 Uiso calc PR 0.449(5) A 2 H
H2'3 0.4229 -0.1015 0.1738 0.052 Uiso calc PR 0.449(5) A 2 H
C3 0.4404(2) 0.11550(19) 0.31256(15) 0.0366(4) Uani d D 1 A . C
C4 0.89004(19) 0.03310(16) 0.25142(12) 0.0247(3) Uani d . 1 A . C
C5 0.8231(2) -0.06350(14) 0.31040(14) 0.0271(3) Uani d . 1 A . C
H5 0.8071 -0.1485 0.2876 0.033 Uiso calc R 1 . . H
C6 0.7851(2) -0.01092(17) 0.40820(13) 0.0313(4) Uani d . 1 A . C
H6 0.7373 -0.0542 0.4625 0.038 Uiso calc R 1 . . H
C7 0.8300(2) 0.11786(18) 0.41208(14) 0.0335(4) Uani d . 1 A . C
H7 0.8179 0.1755 0.4695 0.040 Uiso calc R 1 . . H
C8 0.8956(2) 0.14543(16) 0.31631(14) 0.0319(4) Uani d . 1 A . C
H8 0.9363 0.2247 0.2980 0.038 Uiso calc R 1 . . H
C9 0.9399(2) 0.01941(15) 0.14299(13) 0.0244(3) Uani d . 1 . . C
O1 0.99336(18) 0.11962(11) 0.10201(11) 0.0339(3) Uani d . 1 . . O
H1 1.0160 0.1032 0.0391 0.051 Uiso calc R 1 . . H
O2 0.93037(18) -0.08486(10) 0.09565(11) 0.0329(3) Uani d . 1 . . O
O5 0.3221(2) 0.13996(19) 0.34747(14) 0.0649(5) Uani d D 1 . . O
Fe 0.62709(3) 0.07778(2) 0.257978(18) 0.02464(9) Uani d D 1 . . Fe

loop_
_atom_site_aniso_label
_atom_site_aniso_U_11
_atom_site_aniso_U_22
_atom_site_aniso_U_33
_atom_site_aniso_U_12
_atom_site_aniso_U_13
_atom_site_aniso_U_23
C2 0.051(5) 0.039(4) 0.030(5) 0.003(3) 0.014(4) 0.001(2)
C1 0.028(3) 0.036(3) 0.024(4) 0.003(2) 0.003(2) -0.001(2)
O3 0.0418(16) 0.0463(16) 0.0384(15) -0.0099(11) -0.0066(12) -0.0078(11)
C1' 0.039(4) 0.042(4) 0.027(5) 0.014(3) 0.016(4) 0.006(3)
O3' 0.076(3) 0.048(2) 0.042(2) 0.0259(18) 0.0256(17) 0.0233(16)
C2' 0.037(4) 0.041(5) 0.024(5) -0.008(3) 0.003(3) -0.004(3)
C3 0.0292(8) 0.0505(11) 0.0298(8) 0.0045(8) 0.0073(7) 0.0034(8)
C4 0.0214(7) 0.0279(8) 0.0255(7) 0.0001(6) 0.0076(6) -0.0002(6)
C5 0.0265(8) 0.0267(8) 0.0278(8) 0.0030(6) 0.0067(6) 0.0040(6)
C6 0.0271(8) 0.0438(10) 0.0224(8) 0.0030(7) 0.0058(6) 0.0066(7)
C7 0.0280(8) 0.0457(10) 0.0267(8) -0.0036(7) 0.0072(6) -0.0103(7)
C8 0.0293(8) 0.0326(9) 0.0365(9) -0.0078(7) 0.0132(7) -0.0084(7)
C9 0.0204(7) 0.0263(8) 0.0273(7) 0.0023(6) 0.0081(6) 0.0020(6)
O1 0.0452(7) 0.0276(6) 0.0358(6) -0.0043(5) 0.0227(5) -0.0004(5)
O2 0.0459(7) 0.0241(6) 0.0342(6) 0.0045(5) 0.0200(6) 0.0004(5)
O5 0.0393(8) 0.1098(15) 0.0507(9) 0.0129(9) 0.0209(7) 0.0090(9)
Fe 0.02289(13) 0.03106(14) 0.02088(13) 0.00366(8) 0.00746(9) 0.00159(8)

loop_
_atom_type_symbol
_atom_type_description
_atom_type_scat_dispersion_real
_atom_type_scat_dispersion_imag
_atom_type_scat_source
C C 0.0033 0.0016 'International Tables Vol C Tables 4.2.6.8 and 6.1.1.4'
H H 0.0000 0.0000 'International Tables Vol C Tables 4.2.6.8 and 6.1.1.4'
O O 0.0106 0.0060 'International Tables Vol C Tables 4.2.6.8 and 6.1.1.4'
Fe Fe 0.3463 0.8444 'International Tables Vol C Tables 4.2.6.8 and 6.1.1.4'

loop_
_geom_angle_atom_site_label_1
_geom_angle_atom_site_label_2
_geom_angle_atom_site_label_3
_geom_angle
_geom_angle_publ_flag
Fe C2 H2A 109.5 ?
Fe C2 H2B 109.5 ?
H2A C2 H2B 109.5 ?
Fe C2 H2C 109.5 ?
H2A C2 H2C 109.5 ?
H2B C2 H2C 109.5 ?
O3 C1 Fe 178.9(16) y
O3' C1' Fe 176.1(18) y
Fe C2' H2'1 109.5 ?
Fe C2' H2'2 109.5 ?
H2'1 C2' H2'2 109.5 ?
Fe C2' H2'3 109.5 ?
H2'1 C2' H2'3 109.5 ?
H2'2 C2' H2'3 109.5 ?
O5 C3 Fe 179.7(2) y
C5 C4 C8 107.52(14) ?
C5 C4 C9 125.88(15) ?
C8 C4 C9 126.59(15) ?
C5 C4 Fe 70.77(9) ?
C8 C4 Fe 70.87(9) ?
C9 C4 Fe 122.78(10) ?
C6 C5 C4 108.00(14) ?
C6 C5 Fe 70.84(9) ?
C4 C5 Fe 69.38(9) ?
C6 C5 H5 126.0 ?
C4 C5 H5 126.0 ?
Fe C5 H5 125.4 ?
C5 C6 C7 108.36(14) ?
C5 C6 Fe 70.18(9) ?
C7 C6 Fe 70.55(9) ?
C5 C6 H6 125.8 ?
C7 C6 H6 125.8 ?
Fe C6 H6 125.0 ?
C8 C7 C6 108.26(15) ?
C8 C7 Fe 70.15(9) ?
C6 C7 Fe 70.17(9) ?
C8 C7 H7 125.9 ?
C6 C7 H7 125.9 ?
Fe C7 H7 125.4 ?
C7 C8 C4 107.86(15) ?
C7 C8 Fe 70.90(9) ?
C4 C8 Fe 69.20(8) ?
C7 C8 H8 126.1 ?
C4 C8 H8 126.1 ?
Fe C8 H8 125.4 ?
O2 C9 O1 123.71(15) y
O2 C9 C4 120.06(14) ?
O1 C9 C4 116.23(14) ?
C9 O1 H1 109.5 ?
C3 Fe C1 88.1(6) y
C3 Fe C1' 91.4(6) ?
C1 Fe C1' 92.1(9) ?
C3 Fe C2' 92.0(7) ?
C1 Fe C2' 4.0(13) ?
C1' Fe C2' 91.0(10) ?
C3 Fe C2 90.3(5) y
C1 Fe C2 87.2(8) y
C1' Fe C2 4.9(12) ?
C2' Fe C2 86.2(9) ?
C3 Fe C4 161.09(7) ?
C1 Fe C4 106.0(5) ?
C1' Fe C4 100.3(6) ?
C2' Fe C4 102.4(7) ?
C2 Fe C4 102.6(5) ?
C3 Fe C5 129.16(8) ?
C1 Fe C5 92.7(5) ?
C1' Fe C5 139.2(6) ?
C2' Fe C5 91.0(7) ?
C2 Fe C5 140.5(5) ?
C4 Fe C5 39.84(6) ?
C3 Fe C8 127.20(8) ?
C1 Fe C8 144.7(6) ?
C1' Fe C8 87.4(7) ?
C2' Fe C8 140.7(7) ?
C2 Fe C8 91.9(5) ?
C4 Fe C8 39.93(6) ?
C5 Fe C8 66.40(6) ?
C3 Fe C6 96.57(7) ?
C1 Fe C6 115.7(6) ?
C1' Fe C6 151.2(7) ?
C2' Fe C6 116.2(7) ?
C2 Fe C6 156.2(5) ?
C4 Fe C6 66.21(6) ?
C5 Fe C6 38.98(6) ?
C8 Fe C6 65.84(7) ?
C3 Fe C7 95.66(8) ?
C1 Fe C7 154.9(6) ?
C1' Fe C7 112.5(7) ?
C2' Fe C7 155.0(7) ?
C2 Fe C7 117.4(5) ?
C4 Fe C7 66.21(6) ?
C5 Fe C7 65.82(7) ?
C8 Fe C7 38.95(6) ?
C6 Fe C7 39.28(7) ?

loop_
_geom_bond_atom_site_label_1
_geom_bond_atom_site_label_2
_geom_bond_distance
_geom_bond_publ_flag
C2 Fe 2.031(8) y
C2 H2A 0.9800 ?
C2 H2B 0.9800 ?
C2 H2C 0.9800 ?
C1 O3 1.164(7) y
C1 Fe 1.782(7) y
C1' O3' 1.146(7) y
C1' Fe 1.790(8) y
C2' Fe 2.004(9) y
C2' H2'1 0.9800 ?
C2' H2'2 0.9800 ?
C2' H2'3 0.9800 ?
C3 O5 1.124(2) y
C3 Fe 1.7670(19) y
C4 C5 1.425(2) ?
C4 C8 1.429(2) ?
C4 C9 1.462(2) ?
C4 Fe 2.0818(15) ?
C5 C6 1.404(2) ?
C5 Fe 2.1002(16) ?
C5 H5 0.9500 ?
C6 C7 1.419(3) ?
C6 Fe 2.1088(16) ?
C6 H6 0.9500 ?
C7 C8 1.406(2) ?
C7 Fe 2.1138(17) ?
C7 H7 0.9500 ?
C8 Fe 2.1040(16) ?
C8 H8 0.9500 ?
C9 O2 1.2472(19) y
C9 O1 1.2926(19) y
O1 H1 0.8400 ?

loop_
_geom_hbond_atom_site_label_D
_geom_hbond_atom_site_label_H
_geom_hbond_atom_site_label_A
_geom_hbond_site_symmetry_A
_geom_hbond_distance_DH
_geom_hbond_distance_HA
_geom_hbond_distance_DA
_geom_hbond_angle_DHA
O1 H1 O2 3_755 0.84 1.79 2.6240(19) 174

loop_
_geom_torsion_atom_site_label_1
_geom_torsion_atom_site_label_2
_geom_torsion_atom_site_label_3
_geom_torsion_atom_site_label_4
_geom_torsion
C8 C4 C5 C6 1.11(18)
C9 C4 C5 C6 -177.69(14)
Fe C4 C5 C6 -60.60(11)
C8 C4 C5 Fe 61.71(11)
C9 C4 C5 Fe -117.09(15)
C4 C5 C6 C7 -0.82(18)
Fe C5 C6 C7 -60.49(11)
C4 C5 C6 Fe 59.68(11)
C5 C6 C7 C8 0.20(18)
Fe C6 C7 C8 -60.06(12)
C5 C6 C7 Fe 60.26(11)
C6 C7 C8 C4 0.49(19)
Fe C7 C8 C4 -59.58(11)
C6 C7 C8 Fe 60.07(11)
C5 C4 C8 C7 -0.99(18)
C9 C4 C8 C7 177.80(14)
Fe C4 C8 C7 60.66(12)
C5 C4 C8 Fe -61.65(11)
C9 C4 C8 Fe 117.15(15)
C5 C4 C9 O2 -2.1(2)
C8 C4 C9 O2 179.28(15)
Fe C4 C9 O2 -91.13(17)
C5 C4 C9 O1 178.23(15)
C8 C4 C9 O1 -0.3(2)
Fe C4 C9 O1 89.24(16)
C5 C4 Fe C3 62.8(3)
C8 C4 Fe C3 -54.5(3)
C9 C4 Fe C3 -176.3(2)
C5 C4 Fe C1 -74.4(6)
C8 C4 Fe C1 168.3(6)
C9 C4 Fe C1 46.5(7)
C5 C4 Fe C1' -169.6(7)
C8 C4 Fe C1' 73.1(7)
C9 C4 Fe C1' -48.7(7)
C5 C4 Fe C2' -76.3(7)
C8 C4 Fe C2' 166.4(7)
C9 C4 Fe C2' 44.6(8)
C5 C4 Fe C2 -165.1(5)
C8 C4 Fe C2 77.6(5)
C9 C4 Fe C2 -44.2(5)
C8 C4 Fe C5 -117.28(13)
C9 C4 Fe C5 120.91(18)
C5 C4 Fe C8 117.28(13)
C9 C4 Fe C8 -121.81(18)
C5 C4 Fe C6 37.08(10)
C8 C4 Fe C6 -80.20(11)
C9 C4 Fe C6 157.99(16)
C5 C4 Fe C7 80.19(10)
C8 C4 Fe C7 -37.09(10)
C9 C4 Fe C7 -158.91(16)
C6 C5 Fe C3 -39.47(14)
C4 C5 Fe C3 -158.18(11)
C6 C5 Fe C1 -129.2(6)
C4 C5 Fe C1 112.1(6)
C6 C5 Fe C1' 134.5(11)
C4 C5 Fe C1' 15.8(11)
C6 C5 Fe C2' -132.9(7)
C4 C5 Fe C2' 108.4(7)
C6 C5 Fe C2 141.9(8)
C4 C5 Fe C2 23.2(8)
C6 C5 Fe C4 118.70(14)
C6 C5 Fe C8 80.21(10)
C4 C5 Fe C8 -38.50(9)
C4 C5 Fe C6 -118.70(14)
C6 C5 Fe C7 37.44(10)
C4 C5 Fe C7 -81.26(10)
C7 C8 Fe C3 42.07(15)
C4 C8 Fe C3 160.67(11)
C7 C8 Fe C1 -138.3(10)
C4 C8 Fe C1 -19.7(10)
C7 C8 Fe C1' 131.9(7)
C4 C8 Fe C1' -109.5(7)
C7 C8 Fe C2' -139.9(11)
C4 C8 Fe C2' -21.3(11)
C7 C8 Fe C2 133.9(5)
C4 C8 Fe C2 -107.5(5)
C7 C8 Fe C4 -118.60(15)
C7 C8 Fe C5 -80.18(11)
C4 C8 Fe C5 38.42(9)
C7 C8 Fe C6 -37.38(11)
C4 C8 Fe C6 81.21(11)
C4 C8 Fe C7 118.60(15)
C5 C6 Fe C3 150.25(11)
C7 C6 Fe C3 -90.91(11)
C5 C6 Fe C1 59.2(6)
C7 C6 Fe C1 178.0(6)
C5 C6 Fe C1' -104.5(14)
C7 C6 Fe C1' 14.3(14)
C5 C6 Fe C2' 54.7(8)
C7 C6 Fe C2' 173.5(8)
C5 C6 Fe C2 -103.8(13)
C7 C6 Fe C2 15.1(13)
C5 C6 Fe C4 -37.89(9)
C7 C6 Fe C4 80.95(10)
C7 C6 Fe C5 118.83(14)
C5 C6 Fe C8 -81.77(10)
C7 C6 Fe C8 37.07(9)
C5 C6 Fe C7 -118.83(14)
C8 C7 Fe C3 -147.57(12)
C6 C7 Fe C3 93.47(11)
C8 C7 Fe C1 114.7(14)
C6 C7 Fe C1 -4.2(14)
C8 C7 Fe C1' -53.6(7)
C6 C7 Fe C1' -172.6(7)
C8 C7 Fe C2' 105.2(16)
C6 C7 Fe C2' -13.8(16)
C8 C7 Fe C2 -54.2(6)
C6 C7 Fe C2 -173.2(6)
C8 C7 Fe C4 38.01(10)
C6 C7 Fe C4 -80.95(10)
C8 C7 Fe C5 81.80(11)
C6 C7 Fe C5 -37.16(9)
C6 C7 Fe C8 -118.96(15)
C8 C7 Fe C6 118.96(15)
